data_4069903
loop_
_publ_author_name
'Grisi, Fabia'
'Mariconda, Annaluisa'
'Costabile, Chiara'
'Bertolasi, Valerio'
'Longo, Pasquale'

_publ_section_title
;
 Influence ofsynandantiConfigurations of NHC Backbone on Ru-Catalyzed
 Olefin Metathesis
;
_journal_issue 17
_journal_name_full Organometallics
_journal_page_first 4988
_journal_paper_doi 10.1021/om900497q
_journal_volume 28
_journal_year 2009
_chemical_formula_moiety 'C44 H61 Cl2 N2 P Ru'
_chemical_formula_sum 'C44 H61 Cl2 N2 P Ru'
_chemical_formula_weight 820.89
_chemical_name_systematic
;
 ?
;
_space_group_IT_number 15
_symmetry_cell_setting monoclinic
_symmetry_space_group_name_Hall '-C 2yc'
_symmetry_space_group_name_H-M 'C 1 2/c 1'
_atom_sites_solution_hydrogens geom
_atom_sites_solution_primary direct
_atom_sites_solution_secondary difmap
_audit_creation_method SHELXL-97
_cell_angle_alpha 90.00
_cell_angle_beta 111.0768(5)
_cell_angle_gamma 90.00
_cell_formula_units_Z 8
_cell_length_a 45.8607(5)
_cell_length_b 9.91970(10)
_cell_length_c 19.7087(3)
_cell_measurement_reflns_used 32221
_cell_measurement_temperature 295
_cell_measurement_theta_max 30.00
_cell_measurement_theta_min 3.40
_cell_volume 8366.14(18)
_computing_cell_refinement 'Denzo-SMN (Otwinowski & Minor, 1997)'
_computing_data_collection 'COLLECT (Nonius, 1998)'
_computing_data_reduction 'Denzo-SMN (Otwinowski & Minor, 1997)'
_computing_molecular_graphics 'ORTEPIII (Burnett & Johnson, 1996)'
_computing_publication_material 'SHELXL-97 (Sheldrick, 1997), PARST (Nardelli, 1995), PLATON (Spek, 2003)'
_computing_structure_refinement 'SHELXL-97 (Sheldrick, 1997)'
_computing_structure_solution 'SIR97 (Altomare et al., 1999)'
_diffrn_ambient_temperature 295
_diffrn_measured_fraction_theta_full 0.987
_diffrn_measured_fraction_theta_max 0.987
_diffrn_measurement_device_type 'Nonius Kappa CCD'
_diffrn_measurement_method '\f scans and \w scans'
_diffrn_radiation_monochromator graphite
_diffrn_radiation_source 'fine-focus sealed tube'
_diffrn_radiation_type MoK\a
_diffrn_radiation_wavelength 0.71073
_diffrn_reflns_av_R_equivalents 0.0380
_diffrn_reflns_av_sigmaI/netI 0.0555
_diffrn_reflns_limit_h_max 63
_diffrn_reflns_limit_h_min -64
_diffrn_reflns_limit_k_max 13
_diffrn_reflns_limit_k_min -10
_diffrn_reflns_limit_l_max 26
_diffrn_reflns_limit_l_min -27
_diffrn_reflns_number 32221
_diffrn_reflns_theta_full 30.01
_diffrn_reflns_theta_max 30.00
_diffrn_reflns_theta_min 3.40
_exptl_absorpt_coefficient_mu 0.573
_exptl_absorpt_correction_T_max 0.886
_exptl_absorpt_correction_T_min 0.842
_exptl_absorpt_correction_type empirical
_exptl_absorpt_process_details 'SORTAV (R.H. Blessing, Acta Crystallogr., 1995, A51, 33)'
_exptl_crystal_colour brown
_exptl_crystal_density_diffrn 1.303
_exptl_crystal_density_method 'not measured'
_exptl_crystal_description block
_exptl_crystal_F_000 3456
_exptl_crystal_size_max 0.31
_exptl_crystal_size_mid 0.24
_exptl_crystal_size_min 0.22
_refine_diff_density_max 0.697
_refine_diff_density_min -0.653
_refine_diff_density_rms 0.089
_refine_ls_extinction_method none
_refine_ls_goodness_of_fit_ref 1.055
_refine_ls_hydrogen_treatment constr
_refine_ls_matrix_type full
_refine_ls_number_parameters 450
_refine_ls_number_reflns 12046
_refine_ls_number_restraints 5
_refine_ls_restrained_S_all 1.055
_refine_ls_R_factor_all 0.0628
_refine_ls_R_factor_gt 0.0388
_refine_ls_shift/su_max 0.001
_refine_ls_shift/su_mean 0.000
_refine_ls_structure_factor_coef Fsqd
_refine_ls_weighting_details 'calc w=1/[\s^2^(Fo^2^)+(0.0495P)^2^+0.5422P] where P=(Fo^2^+2Fc^2^)/3'
_refine_ls_weighting_scheme calc
_refine_ls_wR_factor_gt 0.0907
_refine_ls_wR_factor_ref 0.0989
_reflns_number_gt 8985
_reflns_number_total 12046
_reflns_threshold_expression I>2sigma(I)
_cod_data_source_file om900497q_si_002.cif
_cod_data_source_block (12)
_cod_original_sg_symbol_H-M 'C 2/c'
_cod_database_code 4069903

loop_
_symmetry_equiv_pos_as_xyz
'x, y, z'
'-x, y, -z+1/2'
'x+1/2, y+1/2, z'
'-x+1/2, y+1/2, -z+1/2'
'-x, -y, -z'
'x, -y, z-1/2'
'-x+1/2, -y+1/2, -z'
'x+1/2, -y+1/2, z-1/2'

loop_
_atom_site_label
_atom_site_type_symbol
_atom_site_fract_x
_atom_site_fract_y
_atom_site_fract_z
_atom_site_U_iso_or_equiv
_atom_site_adp_type
_atom_site_occupancy
_atom_site_symmetry_multiplicity
_atom_site_calc_flag
_atom_site_refinement_flags
_atom_site_disorder_assembly
_atom_site_disorder_group
Ru1 Ru 0.136722(3) 0.230971(14) 0.596398(8) 0.02880(6) Uani 1 1 d . . .
Cl1 Cl 0.157718(13) 0.02471(5) 0.66109(3) 0.04671(13) Uani 1 1 d . . .
Cl2 Cl 0.123088(13) 0.42198(5) 0.51713(3) 0.04507(13) Uani 1 1 d . . .
P1 P 0.083515(11) 0.13798(5) 0.55485(3) 0.03044(11) Uani 1 1 d . . .
N1 N 0.20354(4) 0.34881(17) 0.66437(10) 0.0400(4) Uani 1 1 d . . .
N2 N 0.19801(4) 0.21403(18) 0.57418(10) 0.0415(4) Uani 1 1 d . . .
C1 C 0.18278(5) 0.27341(18) 0.61377(11) 0.0336(4) Uani 1 1 d . A .
C2 C 0.23631(5) 0.3218(3) 0.66844(13) 0.0500(5) Uani 1 1 d . A .
H2 H 0.2449 0.2475 0.7026 0.060 Uiso 1 1 calc R . .
C3 C 0.22995(5) 0.2699(2) 0.59152(14) 0.0499(6) Uani 1 1 d . A .
H3 H 0.2446 0.1973 0.5926 0.060 Uiso 1 1 calc R . .
C4 C 0.25775(6) 0.4411(3) 0.69308(18) 0.0767(9) Uani 1 1 d . . .
H4A H 0.2485 0.5178 0.6635 0.115 Uiso 1 1 calc R A .
H4B H 0.2774 0.4209 0.6884 0.115 Uiso 1 1 calc R . .
H4C H 0.2610 0.4606 0.7430 0.115 Uiso 1 1 calc R . .
C5 C 0.23012(7) 0.3757(3) 0.53588(17) 0.0755(8) Uani 1 1 d . . .
H5A H 0.2223 0.3368 0.4881 0.113 Uiso 1 1 calc R A .
H5B H 0.2511 0.4070 0.5463 0.113 Uiso 1 1 calc R . .
H5C H 0.2171 0.4501 0.5381 0.113 Uiso 1 1 calc R . .
C6' C 0.19897(14) 0.4154(6) 0.7278(4) 0.0343(15) Uiso 0.385(5) 1 d PD A 1
C7' C 0.20468(16) 0.3490(8) 0.7919(4) 0.0505(17) Uiso 0.385(5) 1 d PD A 1
H7' H 0.2114 0.2598 0.7968 0.061 Uiso 0.385(5) 1 calc PR A 1
C8' C 0.2005(2) 0.4150(10) 0.8495(5) 0.085(3) Uiso 0.385(5) 1 d PD A 1
H8' H 0.2036 0.3758 0.8944 0.102 Uiso 0.385(5) 1 calc PR A 1
C9' C 0.1904(3) 0.5559(11) 0.8305(6) 0.086(3) Uiso 0.385(5) 1 d PD A 1
H9' H 0.1880 0.5999 0.8698 0.103 Uiso 0.385(5) 1 calc PR A 1
C10' C 0.18370(18) 0.6400(8) 0.7725(6) 0.058(2) Uiso 0.385(5) 1 d PD A 1
H10' H 0.1779 0.7303 0.7684 0.070 Uiso 0.385(5) 1 calc PR A 1
C11' C 0.18817(16) 0.5495(7) 0.7179(4) 0.0544(19) Uiso 0.385(5) 1 d PD A 1
C12' C 0.1824(2) 0.6254(10) 0.6492(5) 0.091(3) Uiso 0.385(5) 1 d PD A 1
H12D H 0.2020 0.6474 0.6446 0.137 Uiso 0.385(5) 1 calc PR A 1
H12E H 0.1712 0.7069 0.6500 0.137 Uiso 0.385(5) 1 calc PR A 1
H12F H 0.1702 0.5709 0.6087 0.137 Uiso 0.385(5) 1 calc PR A 1
C6 C 0.19674(9) 0.4442(4) 0.7100(2) 0.0349(10) Uiso 0.615(5) 1 d PD A 2
C7 C 0.20459(8) 0.4103(4) 0.7832(2) 0.0417(9) Uiso 0.615(5) 1 d PD A 2
C8 C 0.19958(12) 0.5028(6) 0.8323(3) 0.0612(13) Uiso 0.615(5) 1 d PD A 2
H8 H 0.2042 0.4824 0.8811 0.073 Uiso 0.615(5) 1 calc PR A 2
C9 C 0.18783(12) 0.6208(5) 0.8040(3) 0.0632(14) Uiso 0.615(5) 1 d PD A 2
H9 H 0.1844 0.6835 0.8354 0.076 Uiso 0.615(5) 1 calc PR A 2
C10 C 0.17976(12) 0.6620(5) 0.7284(3) 0.0674(14) Uiso 0.615(5) 1 d PD A 2
H10 H 0.1719 0.7471 0.7120 0.081 Uiso 0.615(5) 1 calc PR A 2
C11 C 0.18458(10) 0.5675(4) 0.6837(3) 0.0518(11) Uiso 0.615(5) 1 d PD A 2
H11 H 0.1796 0.5870 0.6346 0.062 Uiso 0.615(5) 1 calc PR A 2
C12 C 0.21707(12) 0.2743(4) 0.8120(3) 0.0611(12) Uiso 0.615(5) 1 d PD A 2
H12A H 0.2384 0.2670 0.8149 0.092 Uiso 0.615(5) 1 calc PR A 2
H12B H 0.2047 0.2059 0.7799 0.092 Uiso 0.615(5) 1 calc PR A 2
H12C H 0.2161 0.2625 0.8595 0.092 Uiso 0.615(5) 1 calc PR A 2
C13 C 0.18373(5) 0.1367(2) 0.50940(12) 0.0429(5) Uani 1 1 d . A .
C14 C 0.19256(6) 0.0024(2) 0.50756(14) 0.0538(6) Uani 1 1 d . . .
C15 C 0.18060(7) -0.0645(3) 0.44113(17) 0.0697(8) Uani 1 1 d . A .
H15 H 0.1863 -0.1538 0.4383 0.084 Uiso 1 1 calc R . .
C16 C 0.16067(7) -0.0026(4) 0.37980(16) 0.0756(9) Uani 1 1 d . . .
H16 H 0.1536 -0.0493 0.3360 0.091 Uiso 1 1 calc R A .
C17 C 0.15116(7) 0.1268(3) 0.38253(14) 0.0678(7) Uani 1 1 d . A .
H17 H 0.1369 0.1671 0.3413 0.081 Uiso 1 1 calc R . .
C18 C 0.16299(6) 0.1982(3) 0.44759(13) 0.0524(6) Uani 1 1 d . . .
H18 H 0.1570 0.2872 0.4496 0.063 Uiso 1 1 calc R A .
C19 C 0.21348(7) -0.0685(3) 0.57410(17) 0.0756(8) Uani 1 1 d . A .
H19A H 0.2126 -0.1638 0.5653 0.113 Uiso 1 1 calc R . .
H19B H 0.2067 -0.0497 0.6140 0.113 Uiso 1 1 calc R . .
H19C H 0.2346 -0.0374 0.5858 0.113 Uiso 1 1 calc R . .
C20 C 0.13521(5) 0.2987(2) 0.68165(11) 0.0393(4) Uani 1 1 d . . .
H20 H 0.1483 0.2513 0.7217 0.047 Uiso 1 1 calc R . .
C21 C 0.11888(5) 0.4074(2) 0.70364(12) 0.0415(5) Uani 1 1 d . . .
C22 C 0.10154(7) 0.5074(3) 0.65817(15) 0.0648(7) Uani 1 1 d . . .
H22 H 0.0998 0.5088 0.6097 0.078 Uiso 1 1 calc R . .
C23 C 0.08667(8) 0.6062(3) 0.68413(19) 0.0911(11) Uani 1 1 d . . .
H23 H 0.0748 0.6720 0.6527 0.109 Uiso 1 1 calc R . .
C24 C 0.08944(8) 0.6071(4) 0.7555(2) 0.0895(11) Uani 1 1 d . . .
H24 H 0.0799 0.6749 0.7726 0.107 Uiso 1 1 calc R . .
C25 C 0.10604(8) 0.5100(3) 0.80134(18) 0.0779(9) Uani 1 1 d . . .
H25 H 0.1075 0.5101 0.8497 0.093 Uiso 1 1 calc R . .
C26 C 0.12092(7) 0.4095(3) 0.77619(14) 0.0606(7) Uani 1 1 d . . .
H26 H 0.1323 0.3431 0.8080 0.073 Uiso 1 1 calc R . .
C27 C 0.08522(5) -0.04052(18) 0.52792(11) 0.0364(4) Uani 1 1 d . . .
H27 H 0.0951 -0.0903 0.5734 0.044 Uiso 1 1 calc R . .
C28 C 0.10656(5) -0.0596(2) 0.48402(12) 0.0429(5) Uani 1 1 d . . .
H28A H 0.1270 -0.0218 0.5107 0.051 Uiso 1 1 calc R . .
H28B H 0.0979 -0.0121 0.4381 0.051 Uiso 1 1 calc R . .
C29 C 0.10986(6) -0.2105(2) 0.46969(15) 0.0560(6) Uani 1 1 d . . .
H29A H 0.1226 -0.2203 0.4399 0.067 Uiso 1 1 calc R . .
H29B H 0.1205 -0.2557 0.5156 0.067 Uiso 1 1 calc R . .
C30 C 0.07868(7) -0.2769(2) 0.43189(15) 0.0557(6) Uani 1 1 d . . .
H30A H 0.0817 -0.3725 0.4264 0.067 Uiso 1 1 calc R . .
H30B H 0.0690 -0.2385 0.3837 0.067 Uiso 1 1 calc R . .
C31 C 0.05740(7) -0.2577(2) 0.47450(16) 0.0561(6) Uani 1 1 d . . .
H31A H 0.0660 -0.3057 0.5203 0.067 Uiso 1 1 calc R . .
H31B H 0.0371 -0.2959 0.4474 0.067 Uiso 1 1 calc R . .
C32 C 0.05354(5) -0.1091(2) 0.48963(14) 0.0497(5) Uani 1 1 d . . .
H32A H 0.0410 -0.1017 0.5199 0.060 Uiso 1 1 calc R . .
H32B H 0.0426 -0.0632 0.4441 0.060 Uiso 1 1 calc R . .
C33 C 0.05113(5) 0.21504(19) 0.47801(11) 0.0357(4) Uani 1 1 d . . .
H33 H 0.0327 0.1586 0.4704 0.043 Uiso 1 1 calc R . .
C34 C 0.04237(5) 0.3572(2) 0.49420(12) 0.0424(5) Uani 1 1 d . . .
H34A H 0.0390 0.3570 0.5400 0.051 Uiso 1 1 calc R . .
H34B H 0.0594 0.4186 0.4986 0.051 Uiso 1 1 calc R . .
C35 C 0.01271(6) 0.4054(2) 0.43349(13) 0.0532(6) Uani 1 1 d . . .
H35A H -0.0046 0.3475 0.4315 0.064 Uiso 1 1 calc R . .
H35B H 0.0078 0.4963 0.4441 0.064 Uiso 1 1 calc R . .
C36 C 0.01667(6) 0.4035(3) 0.36052(13) 0.0587(6) Uani 1 1 d . . .
H36A H -0.0030 0.4266 0.3227 0.070 Uiso 1 1 calc R . .
H36B H 0.0320 0.4709 0.3602 0.070 Uiso 1 1 calc R . .
C37 C 0.02724(6) 0.2666(2) 0.34450(13) 0.0524(6) Uani 1 1 d . . .
H37A H 0.0315 0.2717 0.2998 0.063 Uiso 1 1 calc R . .
H37B H 0.0105 0.2021 0.3372 0.063 Uiso 1 1 calc R . .
C38 C 0.05646(5) 0.2167(2) 0.40551(11) 0.0433(5) Uani 1 1 d . . .
H38A H 0.0739 0.2754 0.4095 0.052 Uiso 1 1 calc R . .
H38B H 0.0616 0.1266 0.3943 0.052 Uiso 1 1 calc R . .
C39 C 0.06702(4) 0.1340(2) 0.62886(10) 0.0354(4) Uani 1 1 d . . .
H39 H 0.0710 0.2242 0.6505 0.042 Uiso 1 1 calc R . .
C40 C 0.08503(6) 0.0387(3) 0.69055(12) 0.0494(5) Uani 1 1 d . . .
H40A H 0.1073 0.0538 0.7036 0.059 Uiso 1 1 calc R . .
H40B H 0.0806 -0.0538 0.6742 0.059 Uiso 1 1 calc R . .
C41 C 0.07609(6) 0.0609(3) 0.75725(13) 0.0618(7) Uani 1 1 d . . .
H41A H 0.0871 -0.0038 0.7946 0.074 Uiso 1 1 calc R . .
H41B H 0.0825 0.1506 0.7765 0.074 Uiso 1 1 calc R . .
C42 C 0.04138(6) 0.0459(3) 0.73895(14) 0.0645(7) Uani 1 1 d . . .
H42A H 0.0363 0.0680 0.7813 0.077 Uiso 1 1 calc R . .
H42B H 0.0354 -0.0471 0.7259 0.077 Uiso 1 1 calc R . .
C43 C 0.02327(6) 0.1374(3) 0.67638(14) 0.0674(8) Uani 1 1 d . . .
H43A H 0.0276 0.2307 0.6914 0.081 Uiso 1 1 calc R . .
H43B H 0.0011 0.1222 0.6638 0.081 Uiso 1 1 calc R . .
C44 C 0.03199(5) 0.1119(3) 0.60983(13) 0.0557(6) Uani 1 1 d . . .
H44A H 0.0204 0.1726 0.5709 0.067 Uiso 1 1 calc R . .
H44B H 0.0266 0.0202 0.5930 0.067 Uiso 1 1 calc R . .

loop_
_atom_site_aniso_label
_atom_site_aniso_U_11
_atom_site_aniso_U_22
_atom_site_aniso_U_33
_atom_site_aniso_U_23
_atom_site_aniso_U_13
_atom_site_aniso_U_12
Ru1 0.02546(8) 0.03166(9) 0.02840(9) -0.00088(5) 0.00861(6) -0.00115(5)
Cl1 0.0410(3) 0.0419(3) 0.0537(3) 0.0107(2) 0.0127(2) 0.0061(2)
Cl2 0.0455(3) 0.0424(3) 0.0468(3) 0.0120(2) 0.0159(2) 0.0036(2)
P1 0.0270(2) 0.0354(2) 0.0280(2) -0.00073(18) 0.0088(2) -0.00206(17)
N1 0.0298(9) 0.0486(10) 0.0419(10) -0.0081(7) 0.0132(8) -0.0059(7)
N2 0.0309(9) 0.0553(10) 0.0415(10) -0.0086(8) 0.0167(8) -0.0060(7)
C1 0.0296(10) 0.0382(9) 0.0331(10) 0.0006(8) 0.0115(8) -0.0024(7)
C2 0.0295(11) 0.0635(13) 0.0565(15) -0.0117(11) 0.0150(10) -0.0035(9)
C3 0.0324(11) 0.0673(14) 0.0546(15) -0.0130(11) 0.0212(11) -0.0078(10)
C4 0.0411(15) 0.101(2) 0.089(2) -0.0372(18) 0.0245(15) -0.0248(14)
C5 0.074(2) 0.094(2) 0.072(2) -0.0071(16) 0.0424(17) -0.0291(16)
C13 0.0348(11) 0.0583(13) 0.0396(12) -0.0100(9) 0.0181(10) -0.0084(9)
C14 0.0426(13) 0.0627(14) 0.0583(16) -0.0117(12) 0.0210(12) -0.0004(10)
C15 0.0667(19) 0.0728(17) 0.076(2) -0.0287(15) 0.0330(16) -0.0048(14)
C16 0.070(2) 0.106(2) 0.0521(17) -0.0315(16) 0.0228(15) -0.0161(17)
C17 0.0635(18) 0.094(2) 0.0402(14) -0.0033(13) 0.0122(13) -0.0130(15)
C18 0.0509(14) 0.0631(14) 0.0443(14) -0.0011(11) 0.0185(11) -0.0064(11)
C19 0.0688(19) 0.0675(17) 0.084(2) -0.0021(15) 0.0197(17) 0.0152(14)
C20 0.0356(11) 0.0434(11) 0.0351(11) -0.0027(8) 0.0083(9) -0.0060(8)
C21 0.0391(12) 0.0471(11) 0.0402(12) -0.0132(9) 0.0164(9) -0.0106(9)
C22 0.0666(18) 0.0756(17) 0.0510(15) -0.0136(13) 0.0195(13) 0.0184(13)
C23 0.094(3) 0.099(2) 0.077(2) -0.0175(18) 0.0275(19) 0.0425(19)
C24 0.089(3) 0.099(2) 0.091(3) -0.036(2) 0.046(2) 0.014(2)
C25 0.095(2) 0.091(2) 0.070(2) -0.0349(17) 0.0575(19) -0.0230(18)
C26 0.0741(18) 0.0649(15) 0.0518(15) -0.0139(12) 0.0336(14) -0.0163(13)
C27 0.0372(11) 0.0351(9) 0.0352(11) -0.0006(8) 0.0110(9) -0.0022(7)
C28 0.0428(12) 0.0423(11) 0.0469(13) -0.0054(9) 0.0203(10) -0.0003(8)
C29 0.0588(16) 0.0483(13) 0.0637(17) -0.0066(11) 0.0254(13) 0.0090(10)
C30 0.0718(18) 0.0391(11) 0.0537(15) -0.0064(10) 0.0197(13) 0.0024(10)
C31 0.0622(16) 0.0396(12) 0.0614(17) -0.0048(10) 0.0161(13) -0.0109(10)
C32 0.0430(13) 0.0443(11) 0.0607(15) -0.0110(10) 0.0173(11) -0.0092(9)
C33 0.0296(10) 0.0422(10) 0.0317(10) 0.0002(8) 0.0070(8) 0.0002(7)
C34 0.0390(12) 0.0481(11) 0.0381(12) -0.0015(9) 0.0115(9) 0.0052(9)
C35 0.0438(13) 0.0556(13) 0.0541(15) 0.0032(11) 0.0102(11) 0.0130(10)
C36 0.0579(16) 0.0612(14) 0.0451(14) 0.0075(11) 0.0042(12) 0.0118(11)
C37 0.0528(15) 0.0613(14) 0.0336(12) 0.0017(10) 0.0042(11) 0.0021(10)
C38 0.0459(13) 0.0499(12) 0.0309(11) -0.0023(9) 0.0099(9) 0.0055(9)
C39 0.0308(10) 0.0445(10) 0.0310(10) -0.0027(8) 0.0114(8) -0.0048(8)
C40 0.0443(13) 0.0690(14) 0.0400(13) 0.0116(10) 0.0214(10) 0.0044(10)
C41 0.0493(15) 0.103(2) 0.0347(13) 0.0087(13) 0.0170(11) -0.0018(13)
C42 0.0532(16) 0.102(2) 0.0457(14) 0.0042(14) 0.0271(13) -0.0132(14)
C43 0.0383(13) 0.120(2) 0.0521(16) 0.0008(15) 0.0259(12) -0.0035(14)
C44 0.0373(13) 0.0896(18) 0.0416(13) 0.0026(12) 0.0160(10) -0.0095(11)

loop_
_atom_type_symbol
_atom_type_description
_atom_type_scat_dispersion_real
_atom_type_scat_dispersion_imag
_atom_type_scat_source
Ru Ru -1.2594 0.8363 'International Tables Vol C Tables 4.2.6.8 and 6.1.1.4'
C C 0.0033 0.0016 'International Tables Vol C Tables 4.2.6.8 and 6.1.1.4'
H H 0.0000 0.0000 'International Tables Vol C Tables 4.2.6.8 and 6.1.1.4'
Cl Cl 0.1484 0.1585 'International Tables Vol C Tables 4.2.6.8 and 6.1.1.4'
N N 0.0061 0.0033 'International Tables Vol C Tables 4.2.6.8 and 6.1.1.4'
P P 0.1023 0.0942 'International Tables Vol C Tables 4.2.6.8 and 6.1.1.4'

loop_
_geom_angle_atom_site_label_1
_geom_angle_atom_site_label_2
_geom_angle_atom_site_label_3
_geom_angle
C20 Ru1 C1 98.48(8)
C20 Ru1 Cl2 102.76(7)
C1 Ru1 Cl2 87.60(5)
C20 Ru1 Cl1 88.06(7)
C1 Ru1 Cl1 83.98(5)
Cl2 Ru1 Cl1 167.19(2)
C20 Ru1 P1 94.74(6)
C1 Ru1 P1 165.68(6)
Cl2 Ru1 P1 94.859(18)
Cl1 Ru1 P1 91.001(18)
C27 P1 C33 105.19(9)
C27 P1 C39 105.84(9)
C33 P1 C39 102.42(9)
C27 P1 Ru1 108.31(7)
C33 P1 Ru1 121.54(6)
C39 P1 Ru1 112.33(6)
C1 N1 C6 126.1(2)
C1 N1 C6' 126.6(3)
C6 N1 C6' 16.9(3)
C1 N1 C2 111.83(16)
C6 N1 C2 122.1(2)
C6' N1 C2 118.3(3)
C1 N2 C13 125.58(17)
C1 N2 C3 112.01(17)
C13 N2 C3 120.15(17)
N1 C1 N2 107.31(17)
N1 C1 Ru1 130.78(15)
N2 C1 Ru1 121.74(14)
N1 C2 C4 113.8(2)
N1 C2 C3 100.21(17)
C4 C2 C3 117.1(2)
N1 C2 H2 108.4
C4 C2 H2 108.4
C3 C2 H2 108.4
N2 C3 C5 110.6(2)
N2 C3 C2 100.05(17)
C5 C3 C2 115.8(2)
N2 C3 H3 110.0
C5 C3 H3 110.0
C2 C3 H3 110.0
C2 C4 H4A 109.5
C2 C4 H4B 109.5
H4A C4 H4B 109.5
C2 C4 H4C 109.5
H4A C4 H4C 109.5
H4B C4 H4C 109.5
C3 C5 H5A 109.5
C3 C5 H5B 109.5
H5A C5 H5B 109.5
C3 C5 H5C 109.5
H5A C5 H5C 109.5
H5B C5 H5C 109.5
C7' C6' C11' 121.6(7)
C7' C6' N1 121.6(5)
C11' C6' N1 116.8(6)
C6' C7' C8' 119.7(8)
C6' C7' H7' 120.2
C8' C7' H7' 120.2
C7' C8' C9' 111.3(9)
C7' C8' H8' 124.3
C9' C8' H8' 124.3
C10' C9' C8' 138.6(10)
C10' C9' H9' 110.7
C8' C9' H9' 110.7
C9' C10' C11' 101.0(7)
C9' C10' H10' 129.5
C11' C10' H10' 129.5
C6' C11' C10' 127.6(7)
C6' C11' C12' 122.8(7)
C10' C11' C12' 109.3(7)
C11 C6 C7 121.7(4)
C11 C6 N1 120.7(4)
C7 C6 N1 117.5(3)
C6 C7 C8 120.5(4)
C6 C7 C12 122.0(4)
C8 C7 C12 117.5(4)
C9 C8 C7 115.4(5)
C9 C8 H8 122.3
C7 C8 H8 122.3
C8 C9 C10 126.4(5)
C8 C9 H9 116.8
C10 C9 H9 116.8
C11 C10 C9 115.4(5)
C11 C10 H10 122.3
C9 C10 H10 122.3
C10 C11 C6 120.7(5)
C10 C11 H11 119.7
C6 C11 H11 119.7
C7 C12 H12A 109.5
C7 C12 H12B 109.5
H12A C12 H12B 109.5
C7 C12 H12C 109.5
H12A C12 H12C 109.5
H12B C12 H12C 109.5
C18 C13 C14 120.7(2)
C18 C13 N2 119.8(2)
C14 C13 N2 119.4(2)
C15 C14 C13 117.4(2)
C15 C14 C19 120.8(2)
C13 C14 C19 121.8(2)
C16 C15 C14 121.8(3)
C16 C15 H15 119.1
C14 C15 H15 119.1
C17 C16 C15 120.6(3)
C17 C16 H16 119.7
C15 C16 H16 119.7
C16 C17 C18 119.4(3)
C16 C17 H17 120.3
C18 C17 H17 120.3
C13 C18 C17 120.1(2)
C13 C18 H18 119.9
C17 C18 H18 119.9
C14 C19 H19A 109.5
C14 C19 H19B 109.5
H19A C19 H19B 109.5
C14 C19 H19C 109.5
H19A C19 H19C 109.5
H19B C19 H19C 109.5
C21 C20 Ru1 137.13(17)
C21 C20 H20 111.4
Ru1 C20 H20 111.4
C22 C21 C26 117.7(2)
C22 C21 C20 125.0(2)
C26 C21 C20 117.4(2)
C21 C22 C23 120.7(3)
C21 C22 H22 119.6
C23 C22 H22 119.6
C24 C23 C22 120.5(3)
C24 C23 H23 119.8
C22 C23 H23 119.8
C25 C24 C23 120.3(3)
C25 C24 H24 119.8
C23 C24 H24 119.8
C24 C25 C26 120.1(3)
C24 C25 H25 120.0
C26 C25 H25 120.0
C25 C26 C21 120.8(3)
C25 C26 H26 119.6
C21 C26 H26 119.6
C28 C27 C32 110.58(17)
C28 C27 P1 112.29(13)
C32 C27 P1 115.69(14)
C28 C27 H27 105.8
C32 C27 H27 105.8
P1 C27 H27 105.8
C27 C28 C29 110.35(18)
C27 C28 H28A 109.6
C29 C28 H28A 109.6
C27 C28 H28B 109.6
C29 C28 H28B 109.6
H28A C28 H28B 108.1
C30 C29 C28 112.2(2)
C30 C29 H29A 109.2
C28 C29 H29A 109.2
C30 C29 H29B 109.2
C28 C29 H29B 109.2
H29A C29 H29B 107.9
C29 C30 C31 111.0(2)
C29 C30 H30A 109.4
C31 C30 H30A 109.4
C29 C30 H30B 109.4
C31 C30 H30B 109.4
H30A C30 H30B 108.0
C30 C31 C32 112.0(2)
C30 C31 H31A 109.2
C32 C31 H31A 109.2
C30 C31 H31B 109.2
C32 C31 H31B 109.2
H31A C31 H31B 107.9
C31 C32 C27 111.61(19)
C31 C32 H32A 109.3
C27 C32 H32A 109.3
C31 C32 H32B 109.3
C27 C32 H32B 109.3
H32A C32 H32B 108.0
C34 C33 C38 109.01(17)
C34 C33 P1 113.64(14)
C38 C33 P1 114.48(14)
C34 C33 H33 106.4
C38 C33 H33 106.4
P1 C33 H33 106.4
C35 C34 C33 110.55(17)
C35 C34 H34A 109.5
C33 C34 H34A 109.5
C35 C34 H34B 109.5
C33 C34 H34B 109.5
H34A C34 H34B 108.1
C36 C35 C34 111.3(2)
C36 C35 H35A 109.4
C34 C35 H35A 109.4
C36 C35 H35B 109.4
C34 C35 H35B 109.4
H35A C35 H35B 108.0
C37 C36 C35 111.5(2)
C37 C36 H36A 109.3
C35 C36 H36A 109.3
C37 C36 H36B 109.3
C35 C36 H36B 109.3
H36A C36 H36B 108.0
C36 C37 C38 112.5(2)
C36 C37 H37A 109.1
C38 C37 H37A 109.1
C36 C37 H37B 109.1
C38 C37 H37B 109.1
H37A C37 H37B 107.8
C37 C38 C33 110.39(19)
C37 C38 H38A 109.6
C33 C38 H38A 109.6
C37 C38 H38B 109.6
C33 C38 H38B 109.6
H38A C38 H38B 108.1
C40 C39 C44 109.07(17)
C40 C39 P1 112.30(14)
C44 C39 P1 119.74(14)
C40 C39 H39 104.8
C44 C39 H39 104.8
P1 C39 H39 104.8
C39 C40 C41 111.11(19)
C39 C40 H40A 109.4
C41 C40 H40A 109.4
C39 C40 H40B 109.4
C41 C40 H40B 109.4
H40A C40 H40B 108.0
C42 C41 C40 111.5(2)
C42 C41 H41A 109.3
C40 C41 H41A 109.3
C42 C41 H41B 109.3
C40 C41 H41B 109.3
H41A C41 H41B 108.0
C41 C42 C43 111.0(2)
C41 C42 H42A 109.4
C43 C42 H42A 109.4
C41 C42 H42B 109.4
C43 C42 H42B 109.4
H42A C42 H42B 108.0
C42 C43 C44 111.3(2)
C42 C43 H43A 109.4
C44 C43 H43A 109.4
C42 C43 H43B 109.4
C44 C43 H43B 109.4
H43A C43 H43B 108.0
C43 C44 C39 110.07(19)
C43 C44 H44A 109.6
C39 C44 H44A 109.6
C43 C44 H44B 109.6
C39 C44 H44B 109.6
H44A C44 H44B 108.2

loop_
_geom_bond_atom_site_label_1
_geom_bond_atom_site_label_2
_geom_bond_distance
Ru1 C20 1.834(2)
Ru1 C1 2.0583(19)
Ru1 Cl2 2.3914(5)
Ru1 Cl1 2.4200(5)
Ru1 P1 2.4573(5)
P1 C27 1.8583(19)
P1 C33 1.862(2)
P1 C39 1.8695(19)
N1 C1 1.333(2)
N1 C6 1.415(4)
N1 C6' 1.493(6)
N1 C2 1.500(3)
N2 C1 1.355(3)
N2 C13 1.430(3)
N2 C3 1.487(3)
C2 C4 1.503(3)
C2 C3 1.526(3)
C2 H2 0.9800
C3 C5 1.520(4)
C3 H3 0.9800
C4 H4A 0.9600
C4 H4B 0.9600
C4 H4C 0.9600
C5 H5A 0.9600
C5 H5B 0.9600
C5 H5C 0.9600
C6' C7' 1.364(9)
C6' C11' 1.409(9)
C7' C8' 1.383(10)
C7' H7' 0.9300
C8' C9' 1.477(11)
C8' H8' 0.9300
C9' C10' 1.358(11)
C9' H9' 0.9300
C10' C11' 1.470(11)
C10' H10' 0.9300
C11' C12' 1.488(11)
C12' H12D 0.9600
C12' H12E 0.9600
C12' H12F 0.9600
C6 C11 1.367(6)
C6 C7 1.397(6)
C7 C8 1.410(6)
C7 C12 1.496(5)
C8 C9 1.325(8)
C8 H8 0.9300
C9 C10 1.457(7)
C9 H9 0.9300
C10 C11 1.359(6)
C10 H10 0.9300
C11 H11 0.9300
C12 H12A 0.9600
C12 H12B 0.9600
C12 H12C 0.9600
C13 C18 1.388(3)
C13 C14 1.397(3)
C14 C15 1.393(4)
C14 C19 1.493(4)
C15 C16 1.371(4)
C15 H15 0.9300
C16 C17 1.363(4)
C16 H16 0.9300
C17 C18 1.392(4)
C17 H17 0.9300
C18 H18 0.9300
C19 H19A 0.9600
C19 H19B 0.9600
C19 H19C 0.9600
C20 C21 1.465(3)
C20 H20 0.9300
C21 C22 1.381(3)
C21 C26 1.399(3)
C22 C23 1.392(4)
C22 H22 0.9300
C23 C24 1.366(5)
C23 H23 0.9300
C24 C25 1.353(5)
C24 H24 0.9300
C25 C26 1.396(4)
C25 H25 0.9300
C26 H26 0.9300
C27 C28 1.534(3)
C27 C32 1.535(3)
C27 H27 0.9800
C28 C29 1.541(3)
C28 H28A 0.9700
C28 H28B 0.9700
C29 C30 1.506(4)
C29 H29A 0.9700
C29 H29B 0.9700
C30 C31 1.511(4)
C30 H30A 0.9700
C30 H30B 0.9700
C31 C32 1.526(3)
C31 H31A 0.9700
C31 H31B 0.9700
C32 H32A 0.9700
C32 H32B 0.9700
C33 C34 1.530(3)
C33 C38 1.534(3)
C33 H33 0.9800
C34 C35 1.530(3)
C34 H34A 0.9700
C34 H34B 0.9700
C35 C36 1.513(4)
C35 H35A 0.9700
C35 H35B 0.9700
C36 C37 1.513(3)
C36 H36A 0.9700
C36 H36B 0.9700
C37 C38 1.526(3)
C37 H37A 0.9700
C37 H37B 0.9700
C38 H38A 0.9700
C38 H38B 0.9700
C39 C40 1.527(3)
C39 C44 1.528(3)
C39 H39 0.9800
C40 C41 1.527(3)
C40 H40A 0.9700
C40 H40B 0.9700
C41 C42 1.507(3)
C41 H41A 0.9700
C41 H41B 0.9700
C42 C43 1.516(4)
C42 H42A 0.9700
C42 H42B 0.9700
C43 C44 1.524(3)
C43 H43A 0.9700
C43 H43B 0.9700
C44 H44A 0.9700
C44 H44B 0.9700
